data_4000832
loop_
_publ_author_name
'Fateeva, Alexandra'
'Devautour-Vinot, Sabine'
'Heymans, Nicolas'
'Devic, Thomas'
'Gren\`eche, Jean-Marc'
'Wuttke, Stefan'
'Miller, Stuart'
'Lago, Ana'
'Serre, Christian'
'De Weireld, Guy'
'Maurin, Guillaume'
'Vimont, Alexandre'
'F\'erey, G\'erard'

_publ_section_title
;
 Series of Porous 3-D Coordination Polymers Based on Iron(III) and
 Porphyrin Derivatives
;
_journal_issue 20
_journal_name_full 'Chemistry of Materials'
_journal_page_first 4641
_journal_paper_doi 10.1021/cm2025747
_journal_volume 23
_journal_year 2011
_chemical_formula_moiety C192H104Fe4K4N16Ni4O36
_chemical_formula_sum 'C24 H12 Fe0.5 K0.5 N2 Ni0.5 O4.5'
_chemical_formula_weight 477.19
_chemical_name_common Fe(NiPp-TC)K(H2O)
_chemical_name_systematic
;
 ?
;
_space_group_IT_number 15
_symmetry_cell_setting monoclinic
_symmetry_space_group_name_Hall '-C 2yc'
_symmetry_space_group_name_H-M 'C 1 2/c 1'
_atom_sites_solution_hydrogens geom
_atom_sites_solution_primary direct
_atom_sites_solution_secondary difmap
_audit_creation_method SHELXL-97
_cell_angle_alpha 90.00
_cell_angle_beta 93.167(15)
_cell_angle_gamma 90.00
_cell_formula_units_Z 8
_cell_length_a 7.228(4)
_cell_length_b 24.997(16)
_cell_length_c 30.902(17)
_cell_measurement_reflns_used 3523
_cell_measurement_temperature 293(2)
_cell_measurement_theta_max 29.63
_cell_measurement_theta_min 1.32
_cell_volume 5575(6)
_computing_cell_refinement SAINT
_computing_data_collection SAINT
_computing_data_reduction SAINT
_computing_structure_refinement 'SHELXL-97 (Sheldrick, 2008)'
_computing_structure_solution 'SHELXS-97 (Sheldrick, 1997)'
_diffrn_ambient_temperature 293(2)
_diffrn_measured_fraction_theta_full 0.989
_diffrn_measured_fraction_theta_max 0.989
_diffrn_measurement_device_type 'CCD area detector'
_diffrn_measurement_method 'phi and omega scans'
_diffrn_radiation_monochromator graphite
_diffrn_radiation_source 'fine-focus sealed tube'
_diffrn_radiation_type MoK\a
_diffrn_radiation_wavelength 0.71073
_diffrn_reflns_av_R_equivalents 0.0996
_diffrn_reflns_av_sigmaI/netI 0.2206
_diffrn_reflns_limit_h_max 10
_diffrn_reflns_limit_h_min -9
_diffrn_reflns_limit_k_max 34
_diffrn_reflns_limit_k_min -24
_diffrn_reflns_limit_l_max 42
_diffrn_reflns_limit_l_min -37
_diffrn_reflns_number 20361
_diffrn_reflns_theta_full 29.63
_diffrn_reflns_theta_max 29.63
_diffrn_reflns_theta_min 1.32
_exptl_absorpt_coefficient_mu 0.721
_exptl_absorpt_correction_T_max 0.9717
_exptl_absorpt_correction_T_min 0.8692
_exptl_absorpt_correction_type multi-scan
_exptl_absorpt_process_details SADABS
_exptl_crystal_colour red
_exptl_crystal_density_diffrn 1.137
_exptl_crystal_density_method 'not measured'
_exptl_crystal_description platelet
_exptl_crystal_F_000 1940
_exptl_crystal_size_max 0.20
_exptl_crystal_size_mid 0.05
_exptl_crystal_size_min 0.04
_refine_diff_density_max 0.708
_refine_diff_density_min -1.459
_refine_diff_density_rms 0.107
_refine_ls_extinction_method none
_refine_ls_goodness_of_fit_ref 0.793
_refine_ls_hydrogen_treatment constr
_refine_ls_matrix_type full
_refine_ls_number_parameters 291
_refine_ls_number_reflns 7756
_refine_ls_number_restraints 0
_refine_ls_restrained_S_all 0.793
_refine_ls_R_factor_all 0.1940
_refine_ls_R_factor_gt 0.0824
_refine_ls_shift/su_max 0.000
_refine_ls_shift/su_mean 0.000
_refine_ls_structure_factor_coef Fsqd
_refine_ls_weighting_details 'calc w=1/[\s^2^(Fo^2^)+(0.1200P)^2^+0.0000P] where P=(Fo^2^+2Fc^2^)/3'
_refine_ls_weighting_scheme calc
_refine_ls_wR_factor_gt 0.1999
_refine_ls_wR_factor_ref 0.2394
_reflns_number_gt 2466
_reflns_number_total 7756
_reflns_threshold_expression >2\s(I)
_cod_data_source_file cm2025747_si_002.cif
_cod_data_source_block MIL141_K_RT
_cod_original_sg_symbol_H-M C2/c
_cod_original_formula_sum 'C24 H12 Fe0.50 K0.50 N2 Ni0.50 O4.50'
_cod_database_code 4000832

loop_
_symmetry_equiv_pos_as_xyz
'x, y, z'
'-x, y, -z+1/2'
'x+1/2, y+1/2, z'
'-x+1/2, y+1/2, -z+1/2'
'-x, -y, -z'
'x, -y, z-1/2'
'-x+1/2, -y+1/2, -z'
'x+1/2, -y+1/2, z-1/2'

loop_
_atom_site_label
_atom_site_type_symbol
_atom_site_fract_x
_atom_site_fract_y
_atom_site_fract_z
_atom_site_U_iso_or_equiv
_atom_site_adp_type
_atom_site_occupancy
_atom_site_symmetry_multiplicity
_atom_site_calc_flag
_atom_site_refinement_flags
Ni1 Ni 0.5000 0.5000 0.0000 0.0441(3) Uani 1 2 d S
Fe1 Fe -0.5000 0.66382(4) 0.2500 0.0527(3) Uani 1 2 d S
N1 N 0.7105(5) 0.45001(16) -0.00072(12) 0.0502(10) Uani 1 1 d .
N2 N 0.4418(5) 0.47346(16) 0.05760(12) 0.0463(10) Uani 1 1 d .
C1 C 0.8316(7) 0.4428(2) -0.03352(16) 0.0557(14) Uani 1 1 d .
C2 C 0.9633(9) 0.4018(3) -0.02226(19) 0.097(3) Uani 1 1 d .
H2 H 1.0579 0.3900 -0.0391 0.117 Uiso 1 1 calc R
C3 C 0.9255(10) 0.3835(3) 0.0171(2) 0.101(3) Uani 1 1 d .
H3 H 0.9895 0.3568 0.0327 0.122 Uiso 1 1 calc R
C4 C 0.7667(8) 0.4129(2) 0.03077(15) 0.0599(14) Uani 1 1 d .
C5 C 0.6819(7) 0.4036(2) 0.06909(15) 0.0512(13) Uani 1 1 d .
C6 C 0.5319(7) 0.4328(2) 0.08141(15) 0.0497(12) Uani 1 1 d .
C7 C 0.4504(8) 0.4276(2) 0.12337(17) 0.0654(16) Uani 1 1 d .
H7 H 0.4868 0.4037 0.1453 0.078 Uiso 1 1 calc R
C8 C 0.3140(7) 0.4634(2) 0.12444(16) 0.0604(15) Uani 1 1 d .
H8 H 0.2378 0.4689 0.1473 0.072 Uiso 1 1 calc R
C9 C 0.3054(6) 0.4923(2) 0.08387(14) 0.0471(12) Uani 1 1 d .
C10 C 0.1801(7) 0.5317(2) 0.07346(15) 0.0505(13) Uani 1 1 d .
C11 C 0.7617(8) 0.3615(2) 0.10001(16) 0.0572(14) Uani 1 1 d .
C12 C 0.9342(9) 0.3682(3) 0.1201(2) 0.085(2) Uani 1 1 d .
H12 H 1.0034 0.3984 0.1141 0.102 Uiso 1 1 calc R
C13 C 1.0077(10) 0.3300(3) 0.1497(2) 0.098(2) Uani 1 1 d .
H13 H 1.1245 0.3357 0.1631 0.118 Uiso 1 1 calc R
C14 C 0.9142(13) 0.2860(3) 0.1590(2) 0.093(2) Uani 1 1 d .
C15 C 0.7360(13) 0.2778(3) 0.1381(2) 0.103(2) Uani 1 1 d .
H15 H 0.6685 0.2473 0.1441 0.124 Uiso 1 1 calc R
C16 C 0.6620(11) 0.3156(2) 0.1086(2) 0.092(2) Uani 1 1 d .
H16 H 0.5462 0.3100 0.0947 0.110 Uiso 1 1 calc R
C17 C 0.992(2) 0.2434(5) 0.1930(3) 0.137(4) Uani 1 1 d .
O1 O 0.8823(14) 0.2097(2) 0.20603(17) 0.162(4) Uani 1 1 d .
O2 O 1.1667(14) 0.2512(4) 0.2041(3) 0.203(4) Uani 1 1 d .
C18 C 0.0502(7) 0.5486(2) 0.10803(15) 0.0524(13) Uani 1 1 d .
C19 C 0.1224(7) 0.5783(3) 0.14339(18) 0.0690(16) Uani 1 1 d .
H19 H 0.2484 0.5860 0.1460 0.083 Uiso 1 1 calc R
C20 C 0.0056(7) 0.5964(2) 0.17470(17) 0.0622(15) Uani 1 1 d .
H20 H 0.0550 0.6157 0.1983 0.075 Uiso 1 1 calc R
C21 C -0.1814(7) 0.58618(19) 0.17111(14) 0.0464(12) Uani 1 1 d .
C22 C -0.2570(7) 0.5561(2) 0.13614(16) 0.0581(14) Uani 1 1 d .
H22 H -0.3829 0.5482 0.1339 0.070 Uiso 1 1 calc R
C23 C -0.1404(7) 0.5384(2) 0.10476(17) 0.0582(14) Uani 1 1 d .
H23 H -0.1904 0.5192 0.0811 0.070 Uiso 1 1 calc R
C24 C -0.3097(7) 0.60946(19) 0.20304(14) 0.0459(12) Uani 1 1 d .
O3 O -0.2401(4) 0.64022(14) 0.23347(10) 0.0562(9) Uani 1 1 d .
O4 O -0.4817(5) 0.60308(14) 0.20055(10) 0.0575(9) Uani 1 1 d .
K K 1.5000 0.23511(10) 0.2500 0.1153(9) Uani 1 2 d S
OW O 1.434(3) 0.3597(8) 0.2504(10) 0.278(11) Uiso 0.50 1 d P

loop_
_atom_site_aniso_label
_atom_site_aniso_U_11
_atom_site_aniso_U_22
_atom_site_aniso_U_33
_atom_site_aniso_U_23
_atom_site_aniso_U_13
_atom_site_aniso_U_12
Ni1 0.0531(6) 0.0447(5) 0.0346(4) 0.0073(4) 0.0030(4) 0.0031(4)
Fe1 0.0815(8) 0.0416(6) 0.0359(5) 0.000 0.0116(5) 0.000
N1 0.060(3) 0.053(3) 0.038(2) 0.0082(19) 0.0049(19) 0.010(2)
N2 0.046(2) 0.048(2) 0.044(2) 0.0063(19) 0.0048(18) -0.001(2)
C1 0.066(3) 0.061(3) 0.042(3) 0.013(2) 0.012(2) 0.022(3)
C2 0.108(5) 0.130(6) 0.058(4) 0.044(4) 0.036(4) 0.069(5)
C3 0.124(6) 0.120(6) 0.063(4) 0.031(4) 0.029(4) 0.076(5)
C4 0.083(4) 0.057(3) 0.040(3) 0.011(3) 0.006(3) 0.028(3)
C5 0.064(3) 0.047(3) 0.042(3) 0.010(2) 0.003(2) 0.001(3)
C6 0.059(3) 0.048(3) 0.042(3) 0.013(2) 0.001(2) 0.000(3)
C7 0.069(4) 0.076(4) 0.052(3) 0.025(3) 0.018(3) 0.005(3)
C8 0.057(3) 0.081(4) 0.045(3) 0.026(3) 0.018(2) 0.002(3)
C9 0.043(3) 0.057(3) 0.041(2) 0.010(2) 0.003(2) -0.001(2)
C10 0.050(3) 0.066(3) 0.035(2) 0.002(2) 0.004(2) 0.002(3)
C11 0.078(4) 0.050(3) 0.043(3) 0.012(2) 0.004(3) 0.016(3)
C12 0.084(5) 0.083(5) 0.086(4) 0.042(4) -0.008(4) 0.015(4)
C13 0.108(6) 0.097(6) 0.088(5) 0.045(4) -0.019(4) 0.017(4)
C14 0.162(7) 0.062(4) 0.053(4) 0.021(3) 0.000(4) 0.037(5)
C15 0.185(8) 0.060(4) 0.062(4) 0.018(4) -0.001(5) -0.007(5)
C16 0.141(6) 0.052(4) 0.079(4) 0.019(3) -0.015(4) -0.015(4)
C17 0.239(14) 0.105(8) 0.068(6) -0.008(6) 0.017(7) 0.070(9)
O1 0.378(11) 0.058(3) 0.052(3) 0.009(3) 0.012(4) 0.036(5)
O2 0.241(9) 0.198(8) 0.166(7) 0.107(6) -0.016(6) 0.072(7)
C18 0.057(3) 0.064(3) 0.036(2) 0.000(2) 0.000(2) 0.003(3)
C19 0.043(3) 0.104(5) 0.060(3) -0.014(3) 0.005(3) -0.003(3)
C20 0.058(4) 0.079(4) 0.049(3) -0.010(3) -0.003(3) -0.002(3)
C21 0.057(3) 0.046(3) 0.037(2) 0.001(2) 0.008(2) 0.001(2)
C22 0.052(3) 0.075(4) 0.048(3) -0.018(3) 0.012(2) -0.008(3)
C23 0.057(3) 0.067(4) 0.052(3) -0.006(3) 0.004(3) -0.001(3)
C24 0.061(3) 0.042(3) 0.033(2) 0.001(2) -0.004(2) 0.001(2)
O3 0.060(2) 0.060(2) 0.0472(19) -0.0077(18) -0.0031(16) 0.0032(18)
O4 0.050(2) 0.074(3) 0.049(2) -0.0110(18) 0.0082(16) -0.0097(18)
K 0.134(2) 0.0798(16) 0.129(2) 0.000 -0.0174(16) 0.000

loop_
_atom_type_symbol
_atom_type_description
_atom_type_scat_dispersion_real
_atom_type_scat_dispersion_imag
_atom_type_scat_source
C C 0.0033 0.0016 'International Tables Vol C Tables 4.2.6.8 and 6.1.1.4'
H H 0.0000 0.0000 'International Tables Vol C Tables 4.2.6.8 and 6.1.1.4'
N N 0.0061 0.0033 'International Tables Vol C Tables 4.2.6.8 and 6.1.1.4'
O O 0.0106 0.0060 'International Tables Vol C Tables 4.2.6.8 and 6.1.1.4'
Ni Ni 0.3393 1.1124 'International Tables Vol C Tables 4.2.6.8 and 6.1.1.4'
K K 0.2009 0.2494 'International Tables Vol C Tables 4.2.6.8 and 6.1.1.4'
Fe Fe 0.3463 0.8444 'International Tables Vol C Tables 4.2.6.8 and 6.1.1.4'

loop_
_geom_angle_atom_site_label_1
_geom_angle_atom_site_label_2
_geom_angle_atom_site_label_3
_geom_angle
_geom_angle_site_symmetry_1
_geom_angle_site_symmetry_3
N2 Ni1 N2 180.0(2) 5_665 .
N2 Ni1 N1 89.98(16) 5_665 .
N2 Ni1 N1 90.02(16) . .
N2 Ni1 N1 90.02(16) 5_665 5_665
N2 Ni1 N1 89.98(16) . 5_665
N1 Ni1 N1 180.000(1) . 5_665
O1 Fe1 O1 107.4(4) 4 3_355
O1 Fe1 O3 111.5(3) 4 2_455
O1 Fe1 O3 88.4(3) 3_355 2_455
O1 Fe1 O3 88.4(3) 4 .
O1 Fe1 O3 111.5(3) 3_355 .
O3 Fe1 O3 146.7(2) 2_455 .
O1 Fe1 O4 150.3(3) 4 .
O1 Fe1 O4 87.83(18) 3_355 .
O3 Fe1 O4 93.81(14) 2_455 .
O3 Fe1 O4 62.08(13) . .
O1 Fe1 O4 87.83(18) 4 2_455
O1 Fe1 O4 150.3(3) 3_355 2_455
O3 Fe1 O4 62.08(13) 2_455 2_455
O3 Fe1 O4 93.81(14) . 2_455
O4 Fe1 O4 90.86(19) . 2_455
O1 Fe1 C24 98.7(2) 4 2_455
O1 Fe1 C24 120.1(3) 3_355 2_455
O3 Fe1 C24 31.71(14) 2_455 2_455
O3 Fe1 C24 122.33(17) . 2_455
O4 Fe1 C24 94.99(15) . 2_455
O4 Fe1 C24 30.52(13) 2_455 2_455
O1 Fe1 C24 120.1(3) 4 .
O1 Fe1 C24 98.7(2) 3_355 .
O3 Fe1 C24 122.33(17) 2_455 .
O3 Fe1 C24 31.71(14) . .
O4 Fe1 C24 30.52(13) . .
O4 Fe1 C24 94.99(15) 2_455 .
C24 Fe1 C24 113.0(2) 2_455 .
C1 N1 C4 104.6(4) . .
C1 N1 Ni1 127.6(3) . .
C4 N1 Ni1 127.7(3) . .
C9 N2 C6 105.3(4) . .
C9 N2 Ni1 127.4(3) . .
C6 N2 Ni1 127.3(3) . .
N1 C1 C10 125.5(4) . 5_665
N1 C1 C2 110.8(4) . .
C10 C1 C2 123.6(5) 5_665 .
C3 C2 C1 107.4(5) . .
C2 C3 C4 107.2(5) . .
C5 C4 N1 125.8(4) . .
C5 C4 C3 124.2(5) . .
N1 C4 C3 109.9(4) . .
C6 C5 C4 122.8(4) . .
C6 C5 C11 118.2(4) . .
C4 C5 C11 119.0(4) . .
C5 C6 N2 126.3(4) . .
C5 C6 C7 124.1(5) . .
N2 C6 C7 109.5(4) . .
C8 C7 C6 107.3(5) . .
C7 C8 C9 108.1(4) . .
C10 C9 N2 126.1(4) . .
C10 C9 C8 124.2(4) . .
N2 C9 C8 109.8(4) . .
C9 C10 C1 123.3(4) . 5_665
C9 C10 C18 117.5(4) . .
C1 C10 C18 119.2(4) 5_665 .
C12 C11 C16 118.9(5) . .
C12 C11 C5 120.3(5) . .
C16 C11 C5 120.7(5) . .
C11 C12 C13 120.8(6) . .
C14 C13 C12 121.6(7) . .
C13 C14 C15 118.5(6) . .
C13 C14 C17 122.4(9) . .
C15 C14 C17 119.1(9) . .
C16 C15 C14 120.2(7) . .
C11 C16 C15 119.9(7) . .
O1 C17 O2 130.1(11) . .
O1 C17 C14 117.6(12) . .
O2 C17 C14 112.3(11) . .
C17 O1 Fe1 111.4(9) . 3_645
C17 O1 K 125.9(6) . 1_455
Fe1 O1 K 100.1(3) 3_645 1_455
C17 O2 K 156.8(8) . .
C19 C18 C23 118.5(5) . .
C19 C18 C10 118.6(5) . .
C23 C18 C10 122.8(4) . .
C20 C19 C18 120.0(5) . .
C21 C20 C19 120.9(5) . .
C20 C21 C22 120.1(4) . .
C20 C21 C24 120.9(4) . .
C22 C21 C24 118.9(4) . .
C23 C22 C21 118.9(5) . .
C22 C23 C18 121.5(5) . .
O4 C24 O3 117.7(4) . .
O4 C24 C21 123.7(4) . .
O3 C24 C21 118.4(5) . .
O4 C24 Fe1 61.4(2) . .
O3 C24 Fe1 56.7(2) . .
C21 C24 Fe1 169.2(3) . .
C24 O3 Fe1 91.6(3) . .
C24 O3 K 143.1(3) . 3_355
Fe1 O3 K 105.14(14) . 3_355
C24 O4 Fe1 88.1(3) . .
O2 K O2 163.3(4) 2_855 .
O2 K O3 133.7(2) 2_855 3_645
O2 K O3 62.7(2) . 3_645
O2 K O3 62.7(2) 2_855 4_645
O2 K O3 133.7(2) . 4_645
O3 K O3 73.83(15) 3_645 4_645
O2 K OW 89.0(5) 2_855 .
O2 K OW 74.3(5) . .
O3 K OW 134.7(4) 3_645 .
O3 K OW 151.3(5) 4_645 .
O2 K OW 74.3(5) 2_855 2_855
O2 K OW 89.0(5) . 2_855
O3 K OW 151.3(4) 3_645 2_855
O3 K OW 134.7(4) 4_645 2_855
OW K OW 17.5(8) . 2_855
O2 K O1 124.0(2) 2_855 2_755
O2 K O1 59.9(2) . 2_755
O3 K O1 53.54(12) 3_645 2_755
O3 K O1 106.16(15) 4_645 2_755
OW K O1 93.4(5) . 2_755
OW K O1 109.3(5) 2_855 2_755
O2 K O1 59.9(2) 2_855 1_655
O2 K O1 124.0(2) . 1_655
O3 K O1 106.16(15) 3_645 1_655
O3 K O1 53.54(12) 4_645 1_655
OW K O1 109.3(5) . 1_655
OW K O1 93.4(5) 2_855 1_655
O1 K O1 157.2(2) 2_755 1_655
OW OW K 81.3(4) 2_855 .

loop_
_geom_bond_atom_site_label_1
_geom_bond_atom_site_label_2
_geom_bond_distance
_geom_bond_site_symmetry_2
Ni1 N2 1.967(4) 5_665
Ni1 N2 1.967(4) .
Ni1 N1 1.970(4) .
Ni1 N1 1.970(4) 5_665
Fe1 O1 1.939(6) 4
Fe1 O1 1.939(6) 3_355
Fe1 O3 2.060(3) 2_455
Fe1 O3 2.060(3) .
Fe1 O4 2.163(3) .
Fe1 O4 2.163(3) 2_455
Fe1 C24 2.463(5) 2_455
Fe1 C24 2.463(5) .
N1 C1 1.387(6) .
N1 C4 1.389(6) .
N2 C9 1.393(6) .
N2 C6 1.396(6) .
C1 C10 1.388(7) 5_665
C1 C2 1.428(7) .
C2 C3 1.342(8) .
C3 C4 1.446(7) .
C4 C5 1.383(6) .
C5 C6 1.377(7) .
C5 C11 1.515(7) .
C6 C7 1.459(6) .
C7 C8 1.334(7) .
C8 C9 1.445(6) .
C9 C10 1.364(6) .
C10 C1 1.388(7) 5_665
C10 C18 1.520(7) .
C11 C12 1.373(8) .
C11 C16 1.387(8) .
C12 C13 1.404(8) .
C13 C14 1.332(10) .
C14 C15 1.423(10) .
C14 C17 1.578(11) .
C15 C16 1.400(9) .
C17 O1 1.239(14) .
C17 O2 1.303(14) .
O1 Fe1 1.939(6) 3_645
O1 K 3.209(9) 1_455
O2 K 2.757(9) .
C18 C19 1.398(7) .
C18 C23 1.400(7) .
C19 C20 1.394(7) .
C20 C21 1.374(7) .
C21 C22 1.402(7) .
C21 C24 1.508(6) .
C22 C23 1.392(7) .
C24 O4 1.252(5) .
C24 O3 1.295(5) .
O3 K 2.967(4) 3_355
K O2 2.757(9) 2_855
K O3 2.967(4) 3_645
K O3 2.967(4) 4_645
K OW 3.15(2) .
K OW 3.15(2) 2_855
K O1 3.209(9) 2_755
K O1 3.209(9) 1_655
OW OW 0.96(5) 2_855
